data_7116597
loop_
_publ_author_name
'Saleh, Nidal'
'Srebro, Monika'
'Reynaldo, Thibault'
'Vanthuyne, Nicolas'
'Toupet, Lo\"ic'
'Chang, Victoria Y.'
'Muller, Gilles'
'Williams, J. A. Gareth'
'Roussel, Christian'
'Autschbach, Jochen'
'Crassous, Jeanne'

_publ_section_title
;
 enantio-Enriched CPL-active helicene--bipyridine--rhenium complexes
;
_journal_coden_ASTM CHCOFS
_journal_issue 18
_journal_name_full
;
 Chemical Communications (Cambridge, United Kingdom)
;
_journal_page_first 3754
_journal_page_last 3757
_journal_paper_doi 10.1039/c5cc00453e
_journal_volume 51
_journal_year 2015
_chemical_formula_sum 'C32 H23 B Cl4 F4 N3 O3 Re'
_chemical_formula_weight 912.34
_space_group_IT_number 14
_symmetry_cell_setting monoclinic
_symmetry_space_group_name_Hall '-P 2yn'
_symmetry_space_group_name_H-M 'P 1 21/n 1'
_atom_sites_solution_hydrogens difmap
_atom_sites_solution_primary direct
_atom_sites_solution_secondary difmap
_audit_creation_method SHELXL-97
_audit_update_record
;
2013-05-14 deposited with the CCDC.
2015-01-22 downloaded from the CCDC.
;
_cell_angle_alpha 90.00
_cell_angle_beta 110.589(2)
_cell_angle_gamma 90.00
_cell_formula_units_Z 4
_cell_length_a 10.8540(2)
_cell_length_b 24.7778(3)
_cell_length_c 13.4316(2)
_cell_measurement_reflns_used 13272
_cell_measurement_temperature 140(2)
_cell_measurement_theta_max 27.5
_cell_measurement_theta_min 2.59
_cell_volume 3381.54(10)
_computing_cell_refinement 'CrysAlis RED, Oxford Diffraction Ltd.,Version 1.171.35.11'
_computing_data_collection 'CrysAlis CCD, Oxford Diffraction Ltd.,Version 1.171.35.11'
_computing_data_reduction 'CrysAlis RED, Oxford Diffraction Ltd.,Version 1.171.35.11'
_computing_molecular_graphics 'MERCURY 2.4.5(CCDC, 2011)'
_computing_publication_material 'WINGX (Farrugia, 1999)'
_computing_structure_refinement 'SHELXL-97 (Sheldrick, 1997)'
_computing_structure_solution 'SIR-97_(Altomare & al., 1999)'
_diffrn_ambient_temperature 140(2)
_diffrn_detector_area_resol_mean 16.1852
_diffrn_measured_fraction_theta_full 0.998
_diffrn_measured_fraction_theta_max 0.998
_diffrn_measurement_device_type 'CCD Saphire 3 Xcalibur'
_diffrn_measurement_method 'omega scan'
_diffrn_radiation_monochromator graphite
_diffrn_radiation_source 'fine-focus sealed tube'
_diffrn_radiation_type MoK\a
_diffrn_radiation_wavelength 0.71073
_diffrn_reflns_av_R_equivalents 0.0351
_diffrn_reflns_av_sigmaI/netI 0.0431
_diffrn_reflns_limit_h_max 13
_diffrn_reflns_limit_h_min -11
_diffrn_reflns_limit_k_max 31
_diffrn_reflns_limit_k_min -31
_diffrn_reflns_limit_l_max 11
_diffrn_reflns_limit_l_min -17
_diffrn_reflns_number 23796
_diffrn_reflns_theta_full 27.00
_diffrn_reflns_theta_max 27.00
_diffrn_reflns_theta_min 2.59
_exptl_absorpt_coefficient_mu 3.970
_exptl_absorpt_correction_T_max 0.82193
_exptl_absorpt_correction_T_min 0.35246
_exptl_absorpt_correction_type analytical
_exptl_absorpt_process_details 'Alcock(1970) crystallographic computing,p271'
_exptl_crystal_colour yellow
_exptl_crystal_density_diffrn 1.792
_exptl_crystal_density_method 'not measured'
_exptl_crystal_description prism
_exptl_crystal_F_000 1776
_exptl_crystal_size_max 0.323
_exptl_crystal_size_mid 0.216
_exptl_crystal_size_min 0.149
_refine_diff_density_max 1.036
_refine_diff_density_min -0.619
_refine_diff_density_rms 0.107
_refine_ls_extinction_method none
_refine_ls_goodness_of_fit_ref 1.044
_refine_ls_hydrogen_treatment constr
_refine_ls_matrix_type full
_refine_ls_number_parameters 433
_refine_ls_number_reflns 7355
_refine_ls_number_restraints 0
_refine_ls_restrained_S_all 1.044
_refine_ls_R_factor_all 0.0386
_refine_ls_R_factor_gt 0.0249
_refine_ls_shift/su_max 0.001
_refine_ls_shift/su_mean 0.000
_refine_ls_structure_factor_coef Fsqd
_refine_ls_weighting_details 'calc w=1/[\s^2^(Fo^2^)+(0.0316P)^2^+0.0000P] where P=(Fo^2^+2Fc^2^)/3'
_refine_ls_weighting_scheme calc
_refine_ls_wR_factor_gt 0.0616
_refine_ls_wR_factor_ref 0.0647
_reflns_number_gt 5736
_reflns_number_total 7355
_reflns_threshold_expression >2sigma(I)
_cod_data_source_file c5cc00453e2.cif
_cod_data_source_block nm446
_cod_original_cell_volume 3381.54(9)
_cod_original_sg_symbol_H-M P21/n
_cod_database_code 7116597

loop_
_symmetry_equiv_pos_as_xyz
'x, y, z'
'-x+1/2, y+1/2, -z+1/2'
'-x, -y, -z'
'x-1/2, -y-1/2, z-1/2'

loop_
_atom_site_label
_atom_site_type_symbol
_atom_site_fract_x
_atom_site_fract_y
_atom_site_fract_z
_atom_site_U_iso_or_equiv
_atom_site_adp_type
_atom_site_occupancy
_atom_site_symmetry_multiplicity
_atom_site_calc_flag
_atom_site_refinement_flags
Re1 Re 0.327641(13) 0.223821(6) 0.220773(11) 0.01984(5) Uani 1 1 d .
O1 O 0.0377(2) 0.23359(13) 0.1995(2) 0.0424(8) Uani 1 1 d .
O2 O 0.2751(3) 0.31146(12) 0.0491(2) 0.0336(7) Uani 1 1 d .
O3 O 0.3849(3) 0.31113(12) 0.3932(2) 0.0372(7) Uani 1 1 d .
N1 N 0.3143(3) 0.15411(13) 0.1214(2) 0.0224(7) Uani 1 1 d .
N2 N 0.5309(3) 0.20756(12) 0.2311(2) 0.0196(7) Uani 1 1 d .
N3 N 0.3636(3) 0.15870(12) 0.3401(2) 0.0231(7) Uani 1 1 d .
C1 C 0.1466(4) 0.22959(16) 0.2080(3) 0.0284(9) Uani 1 1 d .
C2 C 0.2968(3) 0.27801(17) 0.1129(3) 0.0249(8) Uani 1 1 d .
C3 C 0.3631(3) 0.27883(16) 0.3275(3) 0.0233(8) Uani 1 1 d .
C4 C 0.2014(4) 0.12979(17) 0.0596(3) 0.0291(9) Uani 1 1 d .
H4 H 0.1203 0.1483 0.0454 0.035 Uiso 1 1 calc R
C5 C 0.2001(4) 0.07935(17) 0.0167(3) 0.0356(10) Uani 1 1 d .
H5 H 0.1194 0.0634 -0.0262 0.043 Uiso 1 1 calc R
C6 C 0.3167(4) 0.05231(17) 0.0366(3) 0.0353(10) Uani 1 1 d .
H6 H 0.3173 0.0173 0.0081 0.042 Uiso 1 1 calc R
C7 C 0.4329(4) 0.07652(16) 0.0985(3) 0.0304(9) Uani 1 1 d .
H7 H 0.5143 0.0582 0.1133 0.036 Uiso 1 1 calc R
C8 C 0.4298(3) 0.12747(15) 0.1385(3) 0.0223(8) Uani 1 1 d .
C9 C 0.5502(3) 0.15774(14) 0.2012(3) 0.0204(8) Uani 1 1 d .
C10 C 0.6755(3) 0.13708(16) 0.2210(3) 0.0240(8) Uani 1 1 d .
H10 H 0.6864 0.1026 0.1942 0.029 Uiso 1 1 calc R
C11 C 0.7826(3) 0.16646(15) 0.2790(3) 0.0230(8) Uani 1 1 d .
H11 H 0.8681 0.1514 0.2962 0.028 Uiso 1 1 calc R
C12 C 0.7682(3) 0.21864(14) 0.3138(3) 0.0189(7) Uani 1 1 d .
C13 C 0.8776(3) 0.25333(15) 0.3713(3) 0.0193(7) Uani 1 1 d .
C14 C 1.0063(3) 0.23303(15) 0.4363(3) 0.0220(8) Uani 1 1 d .
C15 C 1.0304(3) 0.17926(16) 0.4727(3) 0.0266(9) Uani 1 1 d .
H15 H 0.9603 0.1539 0.4528 0.032 Uiso 1 1 calc R
C16 C 1.1544(4) 0.16320(18) 0.5368(3) 0.0339(10) Uani 1 1 d .
H16 H 1.1691 0.1269 0.5607 0.041 Uiso 1 1 calc R
C17 C 1.2593(4) 0.19997(19) 0.5672(3) 0.0327(10) Uani 1 1 d .
H17 H 1.3452 0.1880 0.6084 0.039 Uiso 1 1 calc R
C18 C 1.2390(3) 0.25247(18) 0.5381(3) 0.0282(9) Uani 1 1 d .
H18 H 1.3100 0.2774 0.5613 0.034 Uiso 1 1 calc R
C19 C 1.1121(3) 0.27036(17) 0.4729(3) 0.0247(9) Uani 1 1 d .
C20 C 1.0903(3) 0.32629(17) 0.4498(3) 0.0282(9) Uani 1 1 d .
H20 H 1.1628 0.3505 0.4690 0.034 Uiso 1 1 calc R
C21 C 0.9672(3) 0.34502(16) 0.4006(3) 0.0266(9) Uani 1 1 d .
H21 H 0.9529 0.3828 0.3904 0.032 Uiso 1 1 calc R
C22 C 0.8577(3) 0.30871(15) 0.3635(3) 0.0219(8) Uani 1 1 d .
C23 C 0.7270(3) 0.32949(15) 0.3182(3) 0.0225(8) Uani 1 1 d .
H23 H 0.7141 0.3674 0.3125 0.027 Uiso 1 1 calc R
C24 C 0.6204(3) 0.29628(15) 0.2830(3) 0.0219(8) Uani 1 1 d .
H24 H 0.5342 0.3109 0.2619 0.026 Uiso 1 1 calc R
C25 C 0.6382(3) 0.24023(15) 0.2778(3) 0.0174(7) Uani 1 1 d .
C26 C 0.2749(4) 0.11934(16) 0.3300(3) 0.0305(9) Uani 1 1 d .
H26 H 0.1930 0.1216 0.2728 0.037 Uiso 1 1 calc R
C27 C 0.2959(4) 0.07582(17) 0.3981(3) 0.0375(10) Uani 1 1 d .
H27 H 0.2295 0.0493 0.3882 0.045 Uiso 1 1 calc R
C28 C 0.4145(4) 0.07141(18) 0.4806(3) 0.0392(11) Uani 1 1 d .
H28 H 0.4327 0.0414 0.5276 0.047 Uiso 1 1 calc R
C29 C 0.5067(4) 0.11202(18) 0.4931(3) 0.0369(10) Uani 1 1 d .
H29 H 0.5889 0.1105 0.5501 0.044 Uiso 1 1 calc R
C30 C 0.4787(4) 0.15454(17) 0.4228(3) 0.0296(9) Uani 1 1 d .
H30 H 0.5429 0.1821 0.4327 0.036 Uiso 1 1 calc R
C31 C 0.8353(4) -0.0018(2) 0.3554(4) 0.0477(12) Uani 1 1 d .
H31A H 0.9002 -0.0310 0.3850 0.057 Uiso 1 1 calc R
H31B H 0.8667 0.0204 0.3078 0.057 Uiso 1 1 calc R
Cl1 Cl 0.68291(12) -0.03039(6) 0.28137(10) 0.0570(3) Uani 1 1 d .
Cl2 Cl 0.82594(14) 0.03849(6) 0.45954(10) 0.0640(4) Uani 1 1 d .
C32 C 0.3174(4) 0.4406(2) 0.3226(4) 0.0468(12) Uani 1 1 d .
H32A H 0.3426 0.4147 0.3825 0.056 Uiso 1 1 calc R
H32B H 0.3538 0.4764 0.3513 0.056 Uiso 1 1 calc R
Cl3 Cl 0.38666(13) 0.41982(5) 0.22829(10) 0.0568(3) Uani 1 1 d .
Cl4 Cl 0.14744(12) 0.44496(7) 0.26872(11) 0.0732(4) Uani 1 1 d .
B1 B -0.0872(4) 0.06841(18) 0.1271(3) 0.0264(10) Uani 1 1 d .
F1 F -0.2152(2) 0.05135(11) 0.1084(2) 0.0510(7) Uani 1 1 d .
F2 F -0.0254(2) 0.03161(11) 0.0839(2) 0.0536(7) Uani 1 1 d .
F3 F -0.0225(2) 0.07279(11) 0.23453(19) 0.0522(7) Uani 1 1 d .
F4 F -0.0894(3) 0.11804(11) 0.0809(2) 0.0599(8) Uani 1 1 d .

loop_
_atom_site_aniso_label
_atom_site_aniso_U_11
_atom_site_aniso_U_22
_atom_site_aniso_U_33
_atom_site_aniso_U_23
_atom_site_aniso_U_13
_atom_site_aniso_U_12
Re1 0.01281(7) 0.02760(9) 0.01829(7) -0.00086(7) 0.00444(5) -0.00028(7)
O1 0.0128(14) 0.073(2) 0.0408(17) -0.0066(16) 0.0087(12) 0.0033(14)
O2 0.0344(16) 0.0396(18) 0.0266(15) 0.0106(13) 0.0103(12) 0.0107(13)
O3 0.0422(17) 0.0412(19) 0.0347(16) -0.0127(15) 0.0215(13) -0.0104(14)
N1 0.0171(15) 0.0332(19) 0.0157(15) -0.0028(13) 0.0044(11) -0.0048(13)
N2 0.0140(14) 0.0266(18) 0.0171(15) 0.0017(12) 0.0040(11) -0.0011(12)
N3 0.0191(15) 0.0295(19) 0.0219(16) -0.0023(14) 0.0087(12) -0.0033(13)
C1 0.030(2) 0.035(2) 0.0173(18) -0.0010(17) 0.0049(15) -0.0006(18)
C2 0.0150(17) 0.036(2) 0.0221(18) -0.0093(19) 0.0047(14) 0.0021(18)
C3 0.0180(17) 0.028(2) 0.0260(19) 0.0066(19) 0.0109(14) 0.0000(17)
C4 0.0215(19) 0.042(3) 0.0217(19) -0.0021(18) 0.0054(15) -0.0106(18)
C5 0.035(2) 0.044(3) 0.023(2) -0.0041(19) 0.0040(17) -0.019(2)
C6 0.041(3) 0.032(2) 0.032(2) -0.0083(19) 0.0111(18) -0.013(2)
C7 0.033(2) 0.027(2) 0.030(2) -0.0050(18) 0.0098(17) -0.0032(18)
C8 0.0214(18) 0.027(2) 0.0186(18) 0.0009(16) 0.0076(14) -0.0029(16)
C9 0.0198(18) 0.021(2) 0.0198(18) -0.0041(15) 0.0064(14) -0.0043(15)
C10 0.0236(19) 0.025(2) 0.026(2) -0.0077(16) 0.0113(15) -0.0004(16)
C11 0.0168(18) 0.026(2) 0.0261(19) 0.0013(17) 0.0071(14) 0.0034(16)
C12 0.0167(17) 0.022(2) 0.0191(17) 0.0004(15) 0.0082(13) 0.0001(15)
C13 0.0169(17) 0.026(2) 0.0180(18) -0.0002(15) 0.0092(14) -0.0021(15)
C14 0.0198(18) 0.030(2) 0.0179(17) -0.0038(15) 0.0086(14) -0.0023(16)
C15 0.0195(18) 0.031(2) 0.029(2) -0.0019(18) 0.0083(15) -0.0009(17)
C16 0.029(2) 0.040(3) 0.031(2) 0.0011(19) 0.0080(17) 0.0047(19)
C17 0.0170(19) 0.059(3) 0.0194(19) -0.002(2) 0.0027(15) 0.0051(19)
C18 0.0189(19) 0.045(3) 0.0209(19) -0.0010(18) 0.0077(15) -0.0019(18)
C19 0.0171(17) 0.041(3) 0.0182(18) -0.0029(17) 0.0089(14) -0.0045(17)
C20 0.0195(19) 0.036(2) 0.029(2) -0.0022(18) 0.0086(15) -0.0115(18)
C21 0.027(2) 0.025(2) 0.030(2) -0.0024(17) 0.0121(16) -0.0068(17)
C22 0.0205(18) 0.029(2) 0.0167(18) -0.0011(16) 0.0069(14) -0.0030(16)
C23 0.0256(19) 0.021(2) 0.0220(18) -0.0001(16) 0.0100(14) 0.0009(16)
C24 0.0203(18) 0.027(2) 0.0202(18) 0.0015(15) 0.0091(14) 0.0006(16)
C25 0.0166(17) 0.0215(19) 0.0151(17) -0.0013(14) 0.0067(14) -0.0021(14)
C26 0.030(2) 0.035(2) 0.029(2) -0.0033(19) 0.0139(17) -0.0071(18)
C27 0.044(3) 0.033(2) 0.043(3) 0.000(2) 0.025(2) -0.010(2)
C28 0.046(3) 0.036(3) 0.040(3) 0.011(2) 0.021(2) 0.006(2)
C29 0.032(2) 0.045(3) 0.033(2) 0.011(2) 0.0110(18) 0.005(2)
C30 0.022(2) 0.040(2) 0.025(2) 0.0020(18) 0.0063(15) -0.0041(18)
C31 0.040(3) 0.057(3) 0.046(3) 0.004(2) 0.015(2) -0.007(2)
Cl1 0.0506(7) 0.0603(8) 0.0553(7) -0.0033(7) 0.0128(6) -0.0140(6)
Cl2 0.0769(9) 0.0619(9) 0.0539(8) -0.0079(7) 0.0241(7) -0.0164(7)
C32 0.047(3) 0.049(3) 0.040(3) -0.012(2) 0.011(2) 0.001(2)
Cl3 0.0691(8) 0.0555(8) 0.0533(7) 0.0016(6) 0.0310(6) 0.0085(7)
Cl4 0.0402(7) 0.1129(13) 0.0590(8) -0.0207(8) 0.0082(6) -0.0048(7)
B1 0.029(2) 0.023(2) 0.029(2) -0.0016(19) 0.0126(18) 0.0036(19)
F1 0.0336(14) 0.0554(17) 0.0699(18) -0.0352(14) 0.0255(12) -0.0143(12)
F2 0.0557(17) 0.0478(17) 0.0696(19) -0.0097(14) 0.0372(14) 0.0130(13)
F3 0.0498(16) 0.0670(19) 0.0347(14) -0.0029(13) 0.0083(12) -0.0133(14)
F4 0.0667(18) 0.0399(16) 0.079(2) 0.0244(15) 0.0333(15) 0.0123(14)

loop_
_atom_type_symbol
_atom_type_description
_atom_type_scat_dispersion_real
_atom_type_scat_dispersion_imag
_atom_type_scat_source
C C 0.0033 0.0016 'International Tables Vol C Tables 4.2.6.8 and 6.1.1.4'
H H 0.0000 0.0000 'International Tables Vol C Tables 4.2.6.8 and 6.1.1.4'
B B 0.0013 0.0007 'International Tables Vol C Tables 4.2.6.8 and 6.1.1.4'
N N 0.0061 0.0033 'International Tables Vol C Tables 4.2.6.8 and 6.1.1.4'
O O 0.0106 0.0060 'International Tables Vol C Tables 4.2.6.8 and 6.1.1.4'
F F 0.0171 0.0103 'International Tables Vol C Tables 4.2.6.8 and 6.1.1.4'
Re Re -1.0185 7.2310 'International Tables Vol C Tables 4.2.6.8 and 6.1.1.4'
Cl Cl 0.1484 0.1585 'International Tables Vol C Tables 4.2.6.8 and 6.1.1.4'

loop_
_geom_angle_atom_site_label_1
_geom_angle_atom_site_label_2
_geom_angle_atom_site_label_3
_geom_angle
C2 Re1 C3 90.16(15)
C2 Re1 C1 88.81(15)
C3 Re1 C1 86.80(15)
C2 Re1 N1 97.91(14)
C3 Re1 N1 169.99(13)
C1 Re1 N1 99.23(14)
C2 Re1 N2 94.62(13)
C3 Re1 N2 98.61(13)
C1 Re1 N2 173.57(14)
N1 Re1 N2 74.93(11)
C2 Re1 N3 177.54(13)
C3 Re1 N3 92.23(13)
C1 Re1 N3 91.90(14)
N1 Re1 N3 79.65(11)
N2 Re1 N3 84.45(11)
C4 N1 C8 117.9(3)
C4 N1 Re1 125.8(3)
C8 N1 Re1 115.2(2)
C9 N2 C25 119.0(3)
C9 N2 Re1 114.2(2)
C25 N2 Re1 126.2(2)
C26 N3 C30 116.7(3)
C26 N3 Re1 121.3(2)
C30 N3 Re1 121.8(2)
O1 C1 Re1 179.2(4)
O2 C2 Re1 177.7(3)
O3 C3 Re1 178.7(3)
N1 C4 C5 122.3(4)
N1 C4 H4 118.8
C5 C4 H4 118.8
C6 C5 C4 119.3(4)
C6 C5 H5 120.3
C4 C5 H5 120.3
C5 C6 C7 119.3(4)
C5 C6 H6 120.3
C7 C6 H6 120.3
C8 C7 C6 119.4(4)
C8 C7 H7 120.3
C6 C7 H7 120.3
N1 C8 C7 121.7(3)
N1 C8 C9 115.1(3)
C7 C8 C9 123.2(3)
N2 C9 C10 121.9(3)
N2 C9 C8 116.0(3)
C10 C9 C8 122.0(3)
C11 C10 C9 119.6(3)
C11 C10 H10 120.2
C9 C10 H10 120.2
C10 C11 C12 120.8(3)
C10 C11 H11 119.6
C12 C11 H11 119.6
C11 C12 C25 116.5(3)
C11 C12 C13 123.9(3)
C25 C12 C13 119.1(3)
C22 C13 C12 118.0(3)
C22 C13 C14 118.7(3)
C12 C13 C14 123.4(3)
C15 C14 C19 117.8(3)
C15 C14 C13 123.9(3)
C19 C14 C13 118.2(3)
C16 C15 C14 120.7(4)
C16 C15 H15 119.6
C14 C15 H15 119.6
C15 C16 C17 120.6(4)
C15 C16 H16 119.7
C17 C16 H16 119.7
C18 C17 C16 120.5(4)
C18 C17 H17 119.7
C16 C17 H17 119.7
C17 C18 C19 120.1(4)
C17 C18 H18 119.9
C19 C18 H18 119.9
C18 C19 C14 120.1(4)
C18 C19 C20 119.3(3)
C14 C19 C20 120.5(3)
C21 C20 C19 120.2(3)
C21 C20 H20 119.9
C19 C20 H20 119.9
C20 C21 C22 120.8(4)
C20 C21 H21 119.6
C22 C21 H21 119.6
C13 C22 C23 119.6(3)
C13 C22 C21 120.4(3)
C23 C22 C21 120.0(3)
C24 C23 C22 121.7(4)
C24 C23 H23 119.2
C22 C23 H23 119.2
C23 C24 C25 120.0(3)
C23 C24 H24 120.0
C25 C24 H24 120.0
N2 C25 C24 119.7(3)
N2 C25 C12 120.8(3)
C24 C25 C12 119.3(3)
N3 C26 C27 123.7(4)
N3 C26 H26 118.2
C27 C26 H26 118.2
C28 C27 C26 119.1(4)
C28 C27 H27 120.5
C26 C27 H27 120.5
C27 C28 C29 118.1(4)
C27 C28 H28 121.0
C29 C28 H28 121.0
C30 C29 C28 119.8(4)
C30 C29 H29 120.1
C28 C29 H29 120.1
N3 C30 C29 122.6(4)
N3 C30 H30 118.7
C29 C30 H30 118.7
Cl2 C31 Cl1 112.1(3)
Cl2 C31 H31A 109.2
Cl1 C31 H31A 109.2
Cl2 C31 H31B 109.2
Cl1 C31 H31B 109.2
H31A C31 H31B 107.9
Cl4 C32 Cl3 112.2(2)
Cl4 C32 H32A 109.2
Cl3 C32 H32A 109.2
Cl4 C32 H32B 109.2
Cl3 C32 H32B 109.2
H32A C32 H32B 107.9
F3 B1 F4 109.0(4)
F3 B1 F2 110.6(3)
F4 B1 F2 109.6(4)
F3 B1 F1 109.0(3)
F4 B1 F1 109.5(3)
F2 B1 F1 109.1(3)

loop_
_geom_bond_atom_site_label_1
_geom_bond_atom_site_label_2
_geom_bond_distance
Re1 C2 1.916(4)
Re1 C3 1.916(4)
Re1 C1 1.917(4)
Re1 N1 2.156(3)
Re1 N2 2.199(3)
Re1 N3 2.210(3)
O1 C1 1.151(4)
O2 C2 1.156(4)
O3 C3 1.153(4)
N1 C4 1.355(4)
N1 C8 1.363(4)
N2 C9 1.337(4)
N2 C25 1.375(4)
N3 C26 1.344(5)
N3 C30 1.353(4)
C4 C5 1.374(6)
C4 H4 0.9500
C5 C6 1.372(6)
C5 H5 0.9500
C6 C7 1.380(5)
C6 H6 0.9500
C7 C8 1.377(5)
C7 H7 0.9500
C8 C9 1.485(5)
C9 C10 1.389(5)
C10 C11 1.361(5)
C10 H10 0.9500
C11 C12 1.401(5)
C11 H11 0.9500
C12 C25 1.425(5)
C12 C13 1.449(5)
C13 C22 1.387(5)
C13 C14 1.452(5)
C14 C15 1.412(5)
C14 C19 1.421(5)
C15 C16 1.377(5)
C15 H15 0.9500
C16 C17 1.401(6)
C16 H16 0.9500
C17 C18 1.354(6)
C17 H17 0.9500
C18 C19 1.419(5)
C18 H18 0.9500
C19 C20 1.422(5)
C20 C21 1.348(5)
C20 H20 0.9500
C21 C22 1.433(5)
C21 H21 0.9500
C22 C23 1.428(5)
C23 C24 1.362(5)
C23 H23 0.9500
C24 C25 1.407(5)
C24 H24 0.9500
C26 C27 1.380(6)
C26 H26 0.9500
C27 C28 1.376(6)
C27 H27 0.9500
C28 C29 1.387(6)
C28 H28 0.9500
C29 C30 1.376(5)
C29 H29 0.9500
C30 H30 0.9500
C31 Cl2 1.750(5)
C31 Cl1 1.752(4)
C31 H31A 0.9900
C31 H31B 0.9900
C32 Cl4 1.732(4)
C32 Cl3 1.763(5)
C32 H32A 0.9900
C32 H32B 0.9900
B1 F3 1.369(5)
B1 F4 1.374(5)
B1 F2 1.375(5)
B1 F1 1.388(5)

loop_
_geom_torsion_atom_site_label_1
_geom_torsion_atom_site_label_2
_geom_torsion_atom_site_label_3
_geom_torsion_atom_site_label_4
_geom_torsion
C2 Re1 N1 C4 -82.0(3)
C3 Re1 N1 C4 134.6(7)
C1 Re1 N1 C4 8.1(3)
N2 Re1 N1 C4 -174.7(3)
N3 Re1 N1 C4 98.3(3)
C2 Re1 N1 C8 110.5(3)
C3 Re1 N1 C8 -32.9(9)
C1 Re1 N1 C8 -159.5(3)
N2 Re1 N1 C8 17.8(2)
N3 Re1 N1 C8 -69.2(2)
C2 Re1 N2 C9 -115.5(3)
C3 Re1 N2 C9 153.6(2)
C1 Re1 N2 C9 6.6(12)
N1 Re1 N2 C9 -18.5(2)
N3 Re1 N2 C9 62.2(2)
C2 Re1 N2 C25 74.1(3)
C3 Re1 N2 C25 -16.8(3)
C1 Re1 N2 C25 -163.8(10)
N1 Re1 N2 C25 171.0(3)
N3 Re1 N2 C25 -108.2(3)
C2 Re1 N3 C26 -66(3)
C3 Re1 N3 C26 127.5(3)
C1 Re1 N3 C26 40.6(3)
N1 Re1 N3 C26 -58.4(3)
N2 Re1 N3 C26 -134.1(3)
C2 Re1 N3 C30 110(3)
C3 Re1 N3 C30 -56.8(3)
C1 Re1 N3 C30 -143.7(3)
N1 Re1 N3 C30 117.3(3)
N2 Re1 N3 C30 41.7(3)
C2 Re1 C1 O1 -9(31)
C3 Re1 C1 O1 82(31)
N1 Re1 C1 O1 -106(31)
N2 Re1 C1 O1 -131(31)
N3 Re1 C1 O1 174(100)
C3 Re1 C2 O2 -56(8)
C1 Re1 C2 O2 31(8)
N1 Re1 C2 O2 130(8)
N2 Re1 C2 O2 -154(8)
N3 Re1 C2 O2 138(7)
C2 Re1 C3 O3 178(100)
C1 Re1 C3 O3 90(13)
N1 Re1 C3 O3 -38(14)
N2 Re1 C3 O3 -87(13)
N3 Re1 C3 O3 -2(13)
C8 N1 C4 C5 1.7(5)
Re1 N1 C4 C5 -165.6(3)
N1 C4 C5 C6 0.0(6)
C4 C5 C6 C7 -0.6(6)
C5 C6 C7 C8 -0.4(6)
C4 N1 C8 C7 -2.7(5)
Re1 N1 C8 C7 165.9(3)
C4 N1 C8 C9 176.4(3)
Re1 N1 C8 C9 -15.0(4)
C6 C7 C8 N1 2.1(6)
C6 C7 C8 C9 -176.9(4)
C25 N2 C9 C10 3.5(5)
Re1 N2 C9 C10 -167.7(3)
C25 N2 C9 C8 -172.0(3)
Re1 N2 C9 C8 16.8(4)
N1 C8 C9 N2 -1.5(5)
C7 C8 C9 N2 177.6(3)
N1 C8 C9 C10 -176.9(3)
C7 C8 C9 C10 2.1(6)
N2 C9 C10 C11 4.8(6)
C8 C9 C10 C11 -180.0(3)
C9 C10 C11 C12 -3.8(6)
C10 C11 C12 C25 -4.9(5)
C10 C11 C12 C13 -176.9(3)
C11 C12 C13 C22 153.9(3)
C25 C12 C13 C22 -17.9(5)
C11 C12 C13 C14 -26.1(5)
C25 C12 C13 C14 162.2(3)
C22 C13 C14 C15 163.1(3)
C12 C13 C14 C15 -16.9(5)
C22 C13 C14 C19 -11.3(5)
C12 C13 C14 C19 168.6(3)
C19 C14 C15 C16 -3.5(5)
C13 C14 C15 C16 -178.0(4)
C14 C15 C16 C17 0.0(6)
C15 C16 C17 C18 3.1(6)
C16 C17 C18 C19 -2.5(6)
C17 C18 C19 C14 -1.2(5)
C17 C18 C19 C20 175.3(4)
C15 C14 C19 C18 4.1(5)
C13 C14 C19 C18 179.0(3)
C15 C14 C19 C20 -172.3(3)
C13 C14 C19 C20 2.5(5)
C18 C19 C20 C21 -170.9(4)
C14 C19 C20 C21 5.6(6)
C19 C20 C21 C22 -4.8(6)
C12 C13 C22 C23 12.4(5)
C14 C13 C22 C23 -167.6(3)
C12 C13 C22 C21 -167.6(3)
C14 C13 C22 C21 12.3(5)
C20 C21 C22 C13 -4.3(5)
C20 C21 C22 C23 175.7(3)
C13 C22 C23 C24 0.5(5)
C21 C22 C23 C24 -179.4(3)
C22 C23 C24 C25 -8.3(5)
C9 N2 C25 C24 162.5(3)
Re1 N2 C25 C24 -27.5(4)
C9 N2 C25 C12 -12.7(5)
Re1 N2 C25 C12 157.4(3)
C23 C24 C25 N2 -172.7(3)
C23 C24 C25 C12 2.5(5)
C11 C12 C25 N2 13.3(5)
C13 C12 C25 N2 -174.3(3)
C11 C12 C25 C24 -161.9(3)
C13 C12 C25 C24 10.5(5)
C30 N3 C26 C27 -0.5(6)
Re1 N3 C26 C27 175.4(3)
N3 C26 C27 C28 -0.9(6)
C26 C27 C28 C29 1.7(6)
C27 C28 C29 C30 -1.2(6)
C26 N3 C30 C29 1.0(6)
Re1 N3 C30 C29 -174.9(3)
C28 C29 C30 N3 -0.2(6)
